data_7212978
loop_
_publ_author_name
'Sharma, Arun K.'
'Hundal, Geeta'
'Obrai, Sangeeta'
'Mahajan, Mohinder P.'

_publ_section_title
;
 Highly regioselective nucleophilic/cycloaddition reactions of N-arylamino
 1,3-diazabuta-1,3-dienes with \a-nitrosostyrenes: synthesis of
 functionalised imidazoles and imidazole oxides
;
_journal_issue 5
_journal_name_full 'Journal of the Chemical Society, Perkin Transactions 1'
_journal_page_first 615
_journal_paper_doi 10.1039/a808574i
_journal_year 1999
_chemical_formula_sum 'C32 H30 N4 O'
_chemical_formula_weight 486.60
_chemical_name_systematic
; 
 ? 
;
_space_group_IT_number 14
_symmetry_cell_setting monoclinic
_symmetry_space_group_name_Hall '-P 2yn'
_symmetry_space_group_name_H-M 'P 1 21/n 1'
_atom_sites_solution_hydrogens geom
_atom_sites_solution_primary direct
_atom_sites_solution_secondary difmap
_audit_creation_method SHELXL
_cell_angle_alpha 90.00
_cell_angle_beta 95.20(2)
_cell_angle_gamma 90.00
_cell_formula_units_Z 4
_cell_length_a 6.056(2)
_cell_length_b 20.437(5)
_cell_length_c 21.335(5)
_cell_measurement_reflns_used 25
_cell_measurement_temperature 293(2)
_cell_measurement_theta_max 13
_cell_measurement_theta_min 10
_cell_volume 2629.7(12)
_computing_structure_refinement 'SHELXL-93 (Sheldrick, 1993)'
_computing_structure_solution 'SHELXS-86 (Sheldrick, 1990)'
_diffrn_ambient_temperature 293(2)
_diffrn_radiation_monochromator graphite
_diffrn_radiation_source 'fine-focus sealed tube'
_diffrn_radiation_type MoK\a
_diffrn_radiation_wavelength 0.71073
_diffrn_reflns_av_R_equivalents 0.0252
_diffrn_reflns_av_sigmaI/netI 0.0404
_diffrn_reflns_limit_h_max 4
_diffrn_reflns_limit_h_min 0
_diffrn_reflns_limit_k_max 17
_diffrn_reflns_limit_k_min 0
_diffrn_reflns_limit_l_max 17
_diffrn_reflns_limit_l_min -17
_diffrn_reflns_number 1853
_diffrn_reflns_theta_max 17.50
_diffrn_reflns_theta_min 1.92
_exptl_absorpt_coefficient_mu 0.076
_exptl_crystal_density_diffrn 1.229
_exptl_crystal_F_000 1032
_exptl_crystal_size_max 0.2
_exptl_crystal_size_mid 0.2
_exptl_crystal_size_min 0.1
_refine_diff_density_max 0.197
_refine_diff_density_min -0.194
_refine_diff_density_rms 0.044
_refine_ls_extinction_method none
_refine_ls_goodness_of_fit_all 1.103
_refine_ls_goodness_of_fit_obs 1.125
_refine_ls_matrix_type full
_refine_ls_number_parameters 334
_refine_ls_number_reflns 1491
_refine_ls_number_restraints 0
_refine_ls_restrained_S_all 1.120
_refine_ls_restrained_S_obs 1.125
_refine_ls_R_factor_all 0.0766
_refine_ls_R_factor_obs 0.0512
_refine_ls_shift/esd_max -0.092
_refine_ls_shift/esd_mean 0.013
_refine_ls_structure_factor_coef Fsqd
_refine_ls_weighting_details 'w=1/[\s^2^(Fo^2^)+(0.1066P)^2^+1.6943P] where P=(Fo^2^+2Fc^2^)/3'
_refine_ls_weighting_scheme calc
_refine_ls_wR_factor_all 0.1792
_refine_ls_wR_factor_obs 0.1488
_reflns_number_observed 1192
_reflns_number_total 1600
_reflns_observed_criterion >2sigma(I)
_cod_data_source_file 808574isup1.cif
_cod_data_source_block imidazole3
_cod_depositor_comments
;
The following automatic conversions were performed:

'_refine_ls_weighting_scheme' value 'calc
w=1/[\s^2^(Fo^2^)+(0.1066P)^2^+1.6943P] where P=(Fo^2^+2Fc^2^)/3' was
changed to 'calc'. New tag '_refine_ls_weighting_details' was
created. The value of the new tag was set to
'w=1/[\s^2^(Fo^2^)+(0.1066P)^2^+1.6943P] where P=(Fo^2^+2Fc^2^)/3'.

Automatic conversion script
Id: cif_fix_values 3143 2015-03-26 13:38:13Z robertas 
;
_cod_original_sg_symbol_H-M P2(1)/n
_cod_database_code 7212978

loop_
_symmetry_equiv_pos_as_xyz
'x, y, z'
'-x+1/2, y+1/2, -z+1/2'
'-x, -y, -z'
'x-1/2, -y-1/2, z-1/2'

loop_
_atom_site_aniso_label
_atom_site_aniso_U_11
_atom_site_aniso_U_22
_atom_site_aniso_U_33
_atom_site_aniso_U_23
_atom_site_aniso_U_13
_atom_site_aniso_U_12
O1 0.083(5) 0.054(5) 0.168(6) 0.021(4) 0.040(5) 0.016(4)
N1 0.048(5) 0.040(5) 0.048(6) 0.003(5) 0.000(4) 0.005(5)
N2 0.058(5) 0.040(5) 0.046(4) 0.010(4) -0.007(4) 0.002(4)
N3 0.063(4) 0.046(6) 0.040(5) -0.010(4) -0.001(3) -0.002(4)
N4 0.050(4) 0.048(6) 0.054(4) -0.002(4) -0.019(4) 0.002(4)
C1 0.066(7) 0.023(7) 0.048(7) 0.008(6) 0.011(6) 0.005(6)
C2 0.058(7) 0.020(6) 0.051(6) 0.001(6) 0.009(6) 0.003(5)
C3 0.060(6) 0.034(5) 0.046(6) -0.010(5) 0.001(5) 0.005(6)
C4 0.057(6) 0.028(7) 0.059(7) -0.009(6) 0.010(6) 0.005(5)
C5 0.075(8) 0.026(6) 0.028(5) -0.006(5) 0.004(7) -0.004(6)
C6 0.075(7) 0.042(5) 0.034(6) -0.012(4) -0.001(6) 0.000(6)
C7 0.080(9) 0.045(6) 0.049(7) -0.002(6) 0.017(6) 0.002(5)
C8 0.106(10) 0.047(6) 0.041(6) -0.010(5) -0.002(8) -0.020(6)
C9 0.066(7) 0.060(6) 0.047(7) -0.008(5) -0.010(6) -0.009(6)
C10 0.054(8) 0.047(6) 0.052(6) 0.002(6) -0.001(5) 0.002(5)
C11 0.063(8) 0.025(7) 0.041(5) 0.006(4) -0.011(5) 0.013(7)
C12 0.076(9) 0.046(8) 0.053(5) 0.001(5) -0.016(5) 0.005(5)
C13 0.082(8) 0.072(8) 0.061(6) 0.002(6) -0.015(5) 0.022(8)
C14 0.110(9) 0.055(8) 0.040(5) 0.010(4) 0.010(6) 0.034(9)
C15 0.111(10) 0.036(8) 0.059(6) 0.009(5) 0.024(6) -0.010(6)
C16 0.068(7) 0.045(7) 0.060(6) 0.001(5) -0.002(5) -0.016(7)
C17 0.045(7) 0.025(5) 0.062(9) 0.006(5) -0.001(7) 0.004(5)
C18 0.070(7) 0.062(6) 0.034(6) 0.000(5) 0.023(6) 0.006(5)
C19 0.089(8) 0.047(5) 0.028(5) 0.011(4) -0.002(7) -0.001(5)
C20 0.057(7) 0.046(5) 0.046(8) -0.011(5) 0.018(6) 0.003(5)
C21 0.040(6) 0.060(5) 0.062(7) -0.004(5) 0.011(6) 0.013(5)
C22 0.056(7) 0.055(5) 0.049(6) 0.002(5) 0.003(7) 0.003(5)
C23 0.077(6) 0.065(5) 0.055(5) 0.017(4) -0.017(5) 0.012(5)
C24 0.047(7) 0.030(5) 0.050(7) 0.007(5) -0.007(6) 0.000(5)
C25 0.057(7) 0.047(5) 0.059(6) -0.015(5) 0.008(6) 0.012(4)
C26 0.083(8) 0.056(6) 0.048(7) -0.011(4) -0.016(6) -0.001(6)
C27 0.067(8) 0.035(5) 0.050(7) 0.003(5) -0.007(6) -0.002(5)
C28 0.066(6) 0.047(6) 0.056(6) 0.005(5) -0.007(7) 0.003(5)
C29 0.071(7) 0.033(5) 0.046(7) -0.003(4) 0.009(6) 0.004(6)
C30 0.076(6) 0.062(5) 0.065(6) -0.006(4) -0.008(5) -0.008(5)
C31 0.066(8) 0.079(9) 0.152(9) 0.014(7) 0.008(7) -0.004(7)
C32 0.106(9) 0.065(7) 0.130(8) 0.025(6) 0.031(8) -0.003(8)

loop_
_atom_site_label
_atom_site_type_symbol
_atom_site_fract_x
_atom_site_fract_y
_atom_site_fract_z
_atom_site_U_iso_or_equiv
_atom_site_thermal_displace_type
_atom_site_occupancy
_atom_site_calc_flag
_atom_site_refinement_flags
O1 O 0.3117(11) 0.5389(3) 0.5038(3) 0.100(2) Uani 1 d .
N1 N 0.2536(11) 0.7289(4) 0.6213(3) 0.045(2) Uani 1 d .
N2 N -0.0031(11) 0.7947(3) 0.5755(4) 0.048(2) Uani 1 d .
N3 N 0.2205(9) 0.8324(4) 0.6706(3) 0.050(2) Uani 1 d .
N4 N -0.0009(10) 0.9162(4) 0.6229(3) 0.052(2) Uani 1 d .
H1A H -0.0902(10) 0.8877(4) 0.6050(3) 0.062 Uiso 1 calc R
C1 C 0.1538(15) 0.7888(5) 0.6230(4) 0.045(2) Uani 1 d .
C2 C 0.0026(15) 0.7378(4) 0.5403(4) 0.043(2) Uani 1 d .
C3 C 0.1607(15) 0.6974(4) 0.5679(4) 0.047(2) Uani 1 d .
H9A H 0.1993(15) 0.6563(4) 0.5535(4) 0.056 Uiso 1 calc R
C4 C 0.1507(14) 0.8936(5) 0.6689(4) 0.048(2) Uani 1 d .
C5 C 0.2315(19) 0.9343(4) 0.7229(4) 0.043(2) Uani 1 d .
C6 C 0.0903(14) 0.9767(4) 0.7492(4) 0.051(2) Uani 1 d .
H26A H -0.0529(14) 0.9825(4) 0.7302(4) 0.061 Uiso 1 calc R
C7 C 0.1568(19) 1.0104(4) 0.8024(5) 0.057(2) Uani 1 d .
H27A H 0.0592(19) 1.0386(4) 0.8201(5) 0.069 Uiso 1 calc R
C8 C 0.3706(24) 1.0025(4) 0.8304(4) 0.065(3) Uani 1 d .
H28A H 0.4161(24) 1.0254(4) 0.8670(4) 0.078 Uiso 1 calc R
C9 C 0.5156(14) 0.9610(5) 0.8045(5) 0.059(2) Uani 1 d .
H29A H 0.6598(14) 0.9562(5) 0.8229(5) 0.071 Uiso 1 calc R
C10 C 0.4454(17) 0.9270(4) 0.7513(5) 0.051(2) Uani 1 d .
H30A H 0.5426(17) 0.8985(4) 0.7338(5) 0.062 Uiso 1 calc R
C11 C -0.0274(19) 0.9815(4) 0.6014(3) 0.044(2) Uani 1 d .
C12 C -0.2336(18) 0.9962(5) 0.5729(4) 0.060(2) Uani 1 d .
H20A H -0.3464(18) 0.9652(5) 0.5717(4) 0.071 Uiso 1 calc R
C13 C -0.2731(17) 1.0564(7) 0.5463(4) 0.073(3) Uani 1 d .
H21A H -0.4117(17) 1.0665(7) 0.5263(4) 0.087 Uiso 1 calc R
C14 C -0.1057(25) 1.1019(5) 0.5497(4) 0.068(3) Uani 1 d .
H22A H -0.1318(25) 1.1431(5) 0.5321(4) 0.082 Uiso 1 calc R
C15 C 0.1001(20) 1.0871(5) 0.5786(4) 0.068(2) Uani 1 d .
H23A H 0.2126(20) 1.1182(5) 0.5806(4) 0.081 Uiso 1 calc R
C16 C 0.1397(15) 1.0262(6) 0.6048(3) 0.058(2) Uani 1 d .
H24A H 0.2785(15) 1.0157(6) 0.6244(3) 0.070 Uiso 1 calc R
C17 C 0.4236(18) 0.7021(3) 0.6660(4) 0.044(2) Uani 1 d .
C18 C 0.3935(14) 0.6969(4) 0.7295(5) 0.054(2) Uani 1 d .
H15A H 0.2656(14) 0.7134(4) 0.7447(5) 0.065 Uiso 1 calc R
C19 C 0.5536(20) 0.6673(4) 0.7698(3) 0.055(2) Uani 1 d .
H14A H 0.5303(20) 0.6638(4) 0.8121(3) 0.066 Uiso 1 calc R
C20 C 0.7476(16) 0.6426(3) 0.7497(4) 0.049(2) Uani 1 d .
C21 C 0.7761(13) 0.6494(4) 0.6872(5) 0.053(2) Uani 1 d .
H12A H 0.9067(13) 0.6345(4) 0.6724(5) 0.064 Uiso 1 calc R
C22 C 0.6157(20) 0.6780(4) 0.6454(4) 0.053(2) Uani 1 d .
H11A H 0.6386(20) 0.6808(4) 0.6029(4) 0.064 Uiso 1 calc R
C23 C 0.9162(12) 0.6111(3) 0.7961(3) 0.067(2) Uani 1 d .
H16A H 0.8629(12) 0.6115(3) 0.8371(3) 0.100 Uiso 1 calc R
H16B H 1.0531(12) 0.6349(3) 0.7973(3) 0.100 Uiso 1 calc R
H16C H 0.9403(12) 0.5667(3) 0.7836(3) 0.100 Uiso 1 calc R
C24 C -0.1465(16) 0.7273(4) 0.4834(4) 0.043(2) Uani 1 d .
C25 C -0.0907(13) 0.6868(4) 0.4351(5) 0.054(2) Uani 1 d .
H2B H 0.0460(13) 0.6657(4) 0.4385(5) 0.065 Uiso 1 calc R
C26 C -0.2337(20) 0.6775(4) 0.3828(4) 0.064(2) Uani 1 d .
H3A H -0.1910(20) 0.6503(4) 0.3511(4) 0.076 Uiso 1 calc R
C27 C -0.4396(17) 0.7069(4) 0.3751(4) 0.052(2) Uani 1 d .
C28 C -0.4953(13) 0.7474(4) 0.4226(5) 0.057(2) Uani 1 d .
H5A H -0.6325(13) 0.7682(4) 0.4188(5) 0.068 Uiso 1 calc R
C29 C -0.3518(19) 0.7580(3) 0.4760(4) 0.050(2) Uani 1 d .
H6A H -0.3935(19) 0.7859(3) 0.5073(4) 0.060 Uiso 1 calc R
C30 C -0.5960(12) 0.6939(3) 0.3182(3) 0.069(2) Uani 1 d .
H7A H -0.5278(12) 0.6646(3) 0.2905(3) 0.103 Uiso 1 calc R
H7B H -0.6312(12) 0.7344(3) 0.2966(3) 0.103 Uiso 1 calc R
H7C H -0.7294(12) 0.6745(3) 0.3307(3) 0.103 Uiso 1 calc R
C31 C 0.6998(16) 0.5296(6) 0.5028(5) 0.099(3) Uani 1 d .
H31A H 0.8256(16) 0.5459(6) 0.4823(5) 0.119 Uiso 1 calc R
H31B H 0.7231(16) 0.5406(6) 0.5471(5) 0.119 Uiso 1 calc R
C32 C 0.4996(22) 0.5612(4) 0.4756(5) 0.099(3) Uani 1 d .
H32A H 0.5135(22) 0.6082(4) 0.4812(5) 0.119 Uiso 1 calc R
H32B H 0.4806(22) 0.5523(4) 0.4307(5) 0.119 Uiso 1 calc R

loop_
_atom_type_symbol
_atom_type_description
_atom_type_scat_dispersion_real
_atom_type_scat_dispersion_imag
_atom_type_scat_source
C C 0.0033 0.0016 'International Tables Vol C Tables 4.2.6.8 and 6.1.1.4'
H H 0.0000 0.0000 'International Tables Vol C Tables 4.2.6.8 and 6.1.1.4'
N N 0.0061 0.0033 'International Tables Vol C Tables 4.2.6.8 and 6.1.1.4'
O O 0.0106 0.0060 'International Tables Vol C Tables 4.2.6.8 and 6.1.1.4'

loop_
_geom_angle_atom_site_label_1
_geom_angle_atom_site_label_2
_geom_angle_atom_site_label_3
_geom_angle
_geom_angle_site_symmetry_1
C31 O1 C32 108.3(7) 3_666
C1 N1 C3 106.9(6) .
C1 N1 C17 127.7(8) .
C3 N1 C17 125.4(9) .
C1 N2 C2 106.6(6) .
C4 N3 C1 121.3(6) .
C4 N4 C11 127.0(7) .
N2 C1 N1 110.4(7) .
N2 C1 N3 129.9(9) .
N1 C1 N3 119.8(9) .
C3 C2 N2 109.1(7) .
C3 C2 C24 128.9(9) .
N2 C2 C24 122.0(9) .
C2 C3 N1 106.9(6) .
N3 C4 N4 122.3(7) .
N3 C4 C5 115.6(9) .
N4 C4 C5 121.9(8) .
C6 C5 C10 118.8(7) .
C6 C5 C4 120.2(10) .
C10 C5 C4 120.8(10) .
C7 C6 C5 120.9(7) .
C6 C7 C8 119.8(7) .
C9 C8 C7 120.4(7) .
C10 C9 C8 119.2(7) .
C9 C10 C5 121.0(7) .
C16 C11 C12 121.3(7) .
C16 C11 N4 123.6(9) .
C12 C11 N4 115.0(9) .
C13 C12 C11 120.0(8) .
C12 C13 C14 119.2(8) .
C13 C14 C15 120.7(8) .
C14 C15 C16 119.9(8) .
C11 C16 C15 119.0(8) .
C22 C17 C18 118.5(7) .
C22 C17 N1 119.8(9) .
C18 C17 N1 121.6(10) .
C19 C18 C17 119.7(7) .
C18 C19 C20 122.5(7) .
C21 C20 C19 116.8(7) .
C21 C20 C23 123.3(9) .
C19 C20 C23 119.9(8) .
C20 C21 C22 121.9(7) .
C17 C22 C21 120.6(7) .
C25 C24 C29 117.5(7) .
C25 C24 C2 122.1(10) .
C29 C24 C2 120.4(9) .
C26 C25 C24 120.8(7) .
C25 C26 C27 122.5(7) .
C28 C27 C26 117.0(7) .
C28 C27 C30 121.7(10) .
C26 C27 C30 121.3(9) .
C27 C28 C29 121.5(7) .
C28 C29 C24 120.7(7) .
O1 C31 C32 111.8(8) 3_666
O1 C32 C31 111.3(7) .

loop_
_geom_bond_atom_site_label_1
_geom_bond_atom_site_label_2
_geom_bond_distance
_geom_bond_site_symmetry_2
O1 C31 1.408(10) 3_666
O1 C32 1.411(10) .
N1 C1 1.367(8) .
N1 C3 1.384(8) .
N1 C17 1.447(9) .
N2 C1 1.332(8) .
N2 C2 1.386(8) .
N3 C4 1.320(8) .
N3 C1 1.383(9) .
N4 C4 1.362(9) .
N4 C11 1.415(8) .
C2 C3 1.358(9) .
C2 C24 1.462(9) .
C4 C5 1.469(10) .
C5 C6 1.372(9) .
C5 C10 1.388(9) .
C6 C7 1.357(9) .
C7 C8 1.385(10) .
C8 C9 1.372(10) .
C9 C10 1.366(9) .
C11 C16 1.360(9) .
C11 C12 1.371(9) .
C12 C13 1.367(10) .
C13 C14 1.372(10) .
C14 C15 1.374(10) .
C15 C16 1.377(10) .
C17 C22 1.372(9) .
C17 C18 1.386(9) .
C18 C19 1.376(9) .
C19 C20 1.382(9) .
C20 C21 1.366(9) .
C20 C23 1.502(9) .
C21 C22 1.387(9) .
C24 C25 1.388(9) .
C24 C29 1.389(9) .
C25 C26 1.362(9) .
C26 C27 1.380(10) .
C27 C28 1.375(9) .
C27 C30 1.495(9) .
C28 C29 1.386(9) .
C31 O1 1.408(10) 3_666
C31 C32 1.448(11) .

loop_
_geom_torsion_atom_site_label_1
_geom_torsion_atom_site_label_2
_geom_torsion_atom_site_label_3
_geom_torsion_atom_site_label_4
_geom_torsion
_geom_torsion_site_symmetry_1
C2 N2 C1 N1 -2.7(7) .
C2 N2 C1 N3 178.1(7) .
C3 N1 C1 N2 3.1(7) .
C17 N1 C1 N2 -176.7(7) .
C3 N1 C1 N3 -177.5(6) .
C17 N1 C1 N3 2.6(10) .
C4 N3 C1 N2 -10.5(11) .
C4 N3 C1 N1 170.3(6) .
C1 N2 C2 C3 1.2(7) .
C1 N2 C2 C24 -179.3(6) .
N2 C2 C3 N1 0.7(7) .
C24 C2 C3 N1 -178.8(6) .
C1 N1 C3 C2 -2.3(7) .
C17 N1 C3 C2 177.6(6) .
C1 N3 C4 N4 4.4(10) .
C1 N3 C4 C5 179.0(6) .
C11 N4 C4 N3 -154.1(7) .
C11 N4 C4 C5 31.5(10) .
N3 C4 C5 C6 -138.0(7) .
N4 C4 C5 C6 36.6(9) .
N3 C4 C5 C10 36.8(9) .
N4 C4 C5 C10 -148.5(7) .
C10 C5 C6 C7 -0.9(10) .
C4 C5 C6 C7 174.1(7) .
C5 C6 C7 C8 0.7(10) .
C6 C7 C8 C9 0.2(11) .
C7 C8 C9 C10 -0.9(11) .
C8 C9 C10 C5 0.7(10) .
C6 C5 C10 C9 0.1(10) .
C4 C5 C10 C9 -174.8(6) .
C4 N4 C11 C16 26.7(10) .
C4 N4 C11 C12 -157.0(7) .
C16 C11 C12 C13 1.1(11) .
N4 C11 C12 C13 -175.3(6) .
C11 C12 C13 C14 -1.2(11) .
C12 C13 C14 C15 0.7(11) .
C13 C14 C15 C16 -0.1(11) .
C12 C11 C16 C15 -0.4(10) .
N4 C11 C16 C15 175.7(6) .
C14 C15 C16 C11 -0.1(10) .
C1 N1 C17 C22 -127.2(7) .
C3 N1 C17 C22 52.9(9) .
C1 N1 C17 C18 56.1(9) .
C3 N1 C17 C18 -123.8(7) .
C22 C17 C18 C19 -0.8(10) .
N1 C17 C18 C19 175.9(6) .
C17 C18 C19 C20 0.6(10) .
C18 C19 C20 C21 0.7(10) .
C18 C19 C20 C23 179.8(6) .
C19 C20 C21 C22 -1.9(10) .
C23 C20 C21 C22 179.1(6) .
C18 C17 C22 C21 -0.3(10) .
N1 C17 C22 C21 -177.1(6) .
C20 C21 C22 C17 1.7(10) .
C3 C2 C24 C25 -27.4(11) .
N2 C2 C24 C25 153.2(6) .
C3 C2 C24 C29 152.4(7) .
N2 C2 C24 C29 -27.0(9) .
C29 C24 C25 C26 -0.4(10) .
C2 C24 C25 C26 179.5(6) .
C24 C25 C26 C27 -0.5(11) .
C25 C26 C27 C28 0.9(11) .
C25 C26 C27 C30 -177.9(6) .
C26 C27 C28 C29 -0.4(10) .
C30 C27 C28 C29 178.4(6) .
C27 C28 C29 C24 -0.5(10) .
C25 C24 C29 C28 0.9(9) .
C2 C24 C29 C28 -179.0(6) .
C31 O1 C32 C31 -56.7(11) 3_666
O1 C31 C32 O1 58.7(11) 3_666
